data_4329772
loop_
_publ_author_name
'Hani El Moll'
'Wei Zhu'
'Eric Oldfield'
'L. Marleny Rodriguez-Albelo'
'Pierre Mialane'
'J\'er\^ome Marrot'
'Neus Vila'
'Israel Martyr Mbomekall\'e'
'Eric Rivi\`ere'
'Carole Duboc'
'Anne Dolbecq'

_publ_contact_author
;
      Dr A. Dolbecq
      Institut Lavoisier, ILV, UMR CNRS 8180
      Universit\'e de Versailles Saint-Quentin-en-Yvelines
      45 Avenue des Etats Unis
      78035 Versailles cedex
      France
;
_publ_contact_author_email dolbecq@chimie.uvsq.fr
_publ_contact_author_fax '(33) 1 39 25 43 81'
_publ_contact_author_phone '(33) 1 39 25 43 83'
_publ_section_title
;
 Polyoxometalates Functionalized by Bisphosphonate Ligands: Synthesis,
 Structural, Magnetic, and Spectroscopic Characterizations and Activity on
 Tumor Cell Lines
;
_journal_name_full 'Inorganic Chemistry'
_journal_page_first 7921
_journal_page_last 7931
_journal_paper_doi 10.1021/ic3010079
_journal_volume 51
_journal_year 2012
_chemical_formula_sum 'C10 H42 K1.5 N6.5 O34 P4 V5'
_chemical_formula_weight 1234.73
_chemical_name_systematic
; 
 ? 
;
_space_group_IT_number 18
_symmetry_cell_setting orthorhombic
_symmetry_space_group_name_Hall 'P 2 2ab'
_symmetry_space_group_name_H-M 'P 21 21 2'
_atom_sites_solution_hydrogens geom
_atom_sites_solution_primary direct
_atom_sites_solution_secondary difmap
_audit_creation_method SHELXL-97
_cell_angle_alpha 90.00
_cell_angle_beta 90.00
_cell_angle_gamma 90.00
_cell_formula_units_Z 4
_cell_length_a 14.357(6)
_cell_length_b 30.538(13)
_cell_length_c 9.420(4)
_cell_measurement_reflns_used 5936
_cell_measurement_temperature 296(2)
_cell_measurement_theta_max 21.51
_cell_measurement_theta_min 2.26
_cell_volume 4130(3)
_computing_cell_refinement 'Bruker SAINT'
_computing_data_collection 'Bruker APEX2'
_computing_data_reduction 'Bruker SAINT'
_computing_molecular_graphics 'Bruker SHELXTL'
_computing_publication_material 'Bruker SHELXTL'
_computing_structure_refinement 'SHELXL-97 (Sheldrick, 1997)'
_computing_structure_solution 'SHELXS-97 (Sheldrick, 1990)'
_diffrn_ambient_temperature 296(2)
_diffrn_detector_area_resol_mean 512x512
_diffrn_measured_fraction_theta_full 0.998
_diffrn_measured_fraction_theta_max 0.998
_diffrn_measurement_device_type 'Bruker APEX-II CCD'
_diffrn_measurement_method '\f and \w scans'
_diffrn_radiation_monochromator graphite
_diffrn_radiation_source 'fine-focus sealed tube'
_diffrn_radiation_type MoK\a
_diffrn_radiation_wavelength 0.71073
_diffrn_reflns_av_R_equivalents 0.1060
_diffrn_reflns_av_sigmaI/netI 0.0991
_diffrn_reflns_limit_h_max 16
_diffrn_reflns_limit_h_min -17
_diffrn_reflns_limit_k_max 36
_diffrn_reflns_limit_k_min -30
_diffrn_reflns_limit_l_max 11
_diffrn_reflns_limit_l_min -11
_diffrn_reflns_number 37797
_diffrn_reflns_theta_full 25.02
_diffrn_reflns_theta_max 25.02
_diffrn_reflns_theta_min 1.33
_diffrn_standards_number 0
_exptl_absorpt_coefficient_mu 1.510
_exptl_absorpt_correction_T_max 0.9704
_exptl_absorpt_correction_T_min 0.8637
_exptl_absorpt_correction_type multi-scan
_exptl_absorpt_process_details 'SADABS (Sheldrick, V2.10)'
_exptl_crystal_colour blue
_exptl_crystal_density_diffrn 1.986
_exptl_crystal_description platelet
_exptl_crystal_F_000 2492
_exptl_crystal_size_max 0.10
_exptl_crystal_size_mid 0.08
_exptl_crystal_size_min 0.02
_refine_diff_density_max 0.840
_refine_diff_density_min -0.896
_refine_diff_density_rms 0.146
_refine_ls_abs_structure_details 'Flack H D (1983), Acta Cryst. A39, 876-881'
_refine_ls_abs_structure_Flack 0.03(4)
_refine_ls_extinction_method none
_refine_ls_goodness_of_fit_ref 0.989
_refine_ls_hydrogen_treatment constr
_refine_ls_matrix_type full
_refine_ls_number_parameters 554
_refine_ls_number_reflns 7280
_refine_ls_number_restraints 0
_refine_ls_restrained_S_all 0.989
_refine_ls_R_factor_all 0.1041
_refine_ls_R_factor_gt 0.0595
_refine_ls_shift/su_max 0.001
_refine_ls_shift/su_mean 0.000
_refine_ls_structure_factor_coef Fsqd
_refine_ls_weighting_details 'calc w=1/[\s^2^(Fo^2^)+(0.1041P)^2^+0.0000P] where P=(Fo^2^+2Fc^2^)/3'
_refine_ls_weighting_scheme calc
_refine_ls_wR_factor_gt 0.1533
_refine_ls_wR_factor_ref 0.1781
_reflns_number_gt 4771
_reflns_number_total 7280
_reflns_threshold_expression >2sigma(I)
_cod_data_source_file ic3010079_si_003_7.cif
_cod_data_source_block V5(Zol)2
_cod_original_formula_sum 'C10 H42 K1.50 N6.50 O34 P4 V5'
_cod_database_code 4329772

loop_
_symmetry_equiv_pos_as_xyz
'x, y, z'
'-x, -y, z'
'-x+1/2, y+1/2, -z'
'x+1/2, -y+1/2, -z'

loop_
_atom_site_label
_atom_site_type_symbol
_atom_site_fract_x
_atom_site_fract_y
_atom_site_fract_z
_atom_site_U_iso_or_equiv
_atom_site_adp_type
_atom_site_occupancy
_atom_site_symmetry_multiplicity
_atom_site_calc_flag
_atom_site_refinement_flags
V1 V 0.56744(4) 0.869223(19) 0.49575(6) 0.03426(16) Uani 1 1 d .
V2 V 0.25432(4) 0.803307(19) 0.53110(7) 0.03796(18) Uani 1 1 d .
V3 V 0.37518(5) 0.77616(2) 0.80516(8) 0.0494(2) Uani 1 1 d .
V4 V 0.70484(4) 0.972254(19) 0.22474(7) 0.03784(18) Uani 1 1 d .
V5 V 0.81537(4) 0.954467(19) 0.51568(7) 0.03935(18) Uani 1 1 d .
P1 P 0.34789(6) 0.89197(3) 0.53166(10) 0.0313(2) Uani 1 1 d .
P2 P 0.46468(6) 0.86526(3) 0.80426(10) 0.0348(3) Uani 1 1 d .
P3 P 0.67388(6) 0.87334(3) 0.19083(10) 0.0335(3) Uani 1 1 d .
P4 P 0.78937(6) 0.85463(3) 0.47378(10) 0.0332(2) Uani 1 1 d .
O1 O 0.59252(19) 0.91863(7) 0.5248(3) 0.0525(9) Uani 1 1 d .
O2 O 0.59032(15) 0.86733(9) 0.2907(3) 0.0447(8) Uani 1 1 d .
O3 O 0.43286(16) 0.87412(8) 0.4533(3) 0.0446(8) Uani 1 1 d .
O4 O 0.69248(16) 0.84292(8) 0.5258(3) 0.0485(8) Uani 1 1 d .
O5 O 0.53651(16) 0.85227(8) 0.6939(3) 0.0409(7) Uani 1 1 d .
O6 O 0.5345(2) 0.79476(9) 0.4595(3) 0.0619(9) Uani 1 1 d .
O7 O 0.14288(18) 0.79713(9) 0.5174(4) 0.0646(10) Uani 1 1 d .
O8 O 0.3025(2) 0.78336(9) 0.3940(3) 0.0682(10) Uani 1 1 d .
O9 O 0.26092(14) 0.86594(7) 0.4784(3) 0.0379(7) Uani 1 1 d .
O10 O 0.31582(16) 0.82803(7) 0.7039(2) 0.0351(7) Uani 1 1 d .
O11 O 0.28542(17) 0.75528(7) 0.6605(3) 0.0416(8) Uani 1 1 d .
O12 O 0.4634(2) 0.74771(10) 0.7492(5) 0.1023(14) Uani 1 1 d .
O13 O 0.3344(3) 0.75407(12) 0.9474(3) 0.1151(14) Uani 1 1 d .
O14 O 0.44171(18) 0.82452(8) 0.8955(3) 0.0442(8) Uani 1 1 d .
O15 O 0.7471(2) 1.00040(11) 0.0948(3) 0.0740(11) Uani 1 1 d .
O16 O 0.60006(18) 0.99020(8) 0.2579(3) 0.0551(9) Uani 1 1 d .
O17 O 0.66779(18) 0.91917(8) 0.1218(3) 0.0424(8) Uani 1 1 d .
O18 O 0.76456(17) 1.00042(7) 0.3878(3) 0.0408(8) Uani 1 1 d .
O19 O 0.78347(16) 0.92671(7) 0.3263(2) 0.0323(7) Uani 1 1 d .
O20 O 0.91934(19) 0.97147(9) 0.5395(3) 0.0681(10) Uani 1 1 d .
O21 O 0.7561(2) 0.96950(9) 0.6548(3) 0.0654(10) Uani 1 1 d .
O22 O 0.83094(19) 0.89263(8) 0.5586(2) 0.0474(8) Uani 1 1 d .
O23 O 0.33744(18) 0.94008(7) 0.5237(3) 0.0485(8) Uani 1 1 d .
O24 O 0.48961(18) 0.90474(8) 0.8865(3) 0.0442(8) Uani 1 1 d .
O25 O 0.68502(19) 0.83770(8) 0.0835(3) 0.0497(8) Uani 1 1 d .
O26 O 0.85168(16) 0.81556(7) 0.4656(3) 0.0371(7) Uani 1 1 d .
C1 C 0.3500(2) 0.87323(11) 0.7139(4) 0.0307(10) Uani 1 1 d .
C2 C 0.2891(2) 0.89908(13) 0.8177(4) 0.0436(11) Uani 1 1 d .
H2A H 0.2906 0.8846 0.9094 0.052 Uiso 1 1 calc R
H2B H 0.3155 0.9281 0.8297 0.052 Uiso 1 1 calc R
N3 N 0.1911(2) 0.90358(9) 0.7722(3) 0.0391(9) Uani 1 1 d .
C4 C 0.1232(3) 0.87321(15) 0.7891(6) 0.0680(16) Uani 1 1 d .
H4 H 0.1283 0.8463 0.8343 0.082 Uiso 1 1 calc R
C5 C 0.0481(3) 0.88983(15) 0.7279(6) 0.0748(18) Uani 1 1 d .
H5 H -0.0094 0.8760 0.7207 0.090 Uiso 1 1 calc R
N6 N 0.0693(2) 0.93205(12) 0.6753(4) 0.0657(12) Uani 1 1 d .
H6 H 0.0325 0.9496 0.6310 0.079 Uiso 1 1 calc R
C7 C 0.1566(3) 0.93886(13) 0.7080(4) 0.0484(12) Uani 1 1 d .
H7 H 0.1895 0.9644 0.6894 0.058 Uiso 1 1 calc R
C8 C 0.7827(2) 0.88084(10) 0.2983(4) 0.0284(9) Uani 1 1 d .
C9 C 0.8636(2) 0.86832(12) 0.2023(4) 0.0345(10) Uani 1 1 d .
H9A H 0.8658 0.8367 0.1947 0.041 Uiso 1 1 calc R
H9B H 0.8519 0.8799 0.1082 0.041 Uiso 1 1 calc R
N10 N 0.9545(2) 0.88390(9) 0.2503(3) 0.0368(9) Uani 1 1 d .
C11 C 1.0164(3) 0.86149(14) 0.3294(4) 0.0469(12) Uani 1 1 d .
H11 H 1.0083 0.8334 0.3653 0.056 Uiso 1 1 calc R
N12 N 1.0907(2) 0.88659(11) 0.3473(4) 0.0534(11) Uani 1 1 d .
H12 H 1.1409 0.8790 0.3906 0.064 Uiso 1 1 calc R
C13 C 1.0757(3) 0.92575(15) 0.2872(6) 0.0763(18) Uani 1 1 d .
H13 H 1.1172 0.9491 0.2893 0.092 Uiso 1 1 calc R
C14 C 0.9922(3) 0.92637(14) 0.2238(5) 0.0639(16) Uani 1 1 d .
H14 H 0.9649 0.9493 0.1737 0.077 Uiso 1 1 calc R
K1 K 0.5000 1.0000 0.5214(2) 0.1065(8) Uani 1 2 d S
K2 K 0.63851(19) 0.77004(8) 0.7048(3) 0.1012(10) Uani 0.50 1 d P
K3 K 0.69363(17) 0.89915(9) 0.8255(2) 0.0853(8) Uani 0.50 1 d P
N15 N 0.4443(2) 0.79714(9) 0.1904(3) 0.0377(9) Uani 1 1 d .
N16 N 0.4440(2) 0.92353(11) 0.1663(3) 0.0467(10) Uani 1 1 d .
N17 N 0.6413(8) 0.7016(3) 0.9266(8) 0.111(4) Uani 0.50 1 d P
O1W O 0.6189(3) 0.75909(13) 0.1800(6) 0.1222(18) Uani 1 1 d .
O2W O 0.9564(3) 0.79087(12) 0.6931(4) 0.1072(15) Uani 1 1 d .
O3W O 0.6577(6) 0.9357(2) 0.8430(6) 0.0821(17) Uani 0.50 1 d P
O4W O 0.2964(5) 0.85368(15) 0.1583(4) 0.152(2) Uani 1 1 d .
O5W O 0.7919(5) 0.8174(2) 0.8410(6) 0.0821(17) Uani 0.50 1 d P
O6W O 0.8999(5) 0.9739(3) 0.9274(6) 0.130(3) Uani 0.50 1 d P
O7W O 0.5000 1.0000 0.8118(10) 0.194(8) Uani 0.50 2 d SP
O8W O 0.4912(12) 0.6879(5) 1.0173(12) 0.120(5) Uani 0.25 1 d P

loop_
_atom_site_aniso_label
_atom_site_aniso_U_11
_atom_site_aniso_U_22
_atom_site_aniso_U_33
_atom_site_aniso_U_23
_atom_site_aniso_U_13
_atom_site_aniso_U_12
V1 0.0234(3) 0.0375(3) 0.0418(3) 0.0029(3) 0.0005(3) 0.0025(3)
V2 0.0305(3) 0.0363(3) 0.0471(3) 0.0033(3) -0.0068(3) -0.0017(3)
V3 0.0451(4) 0.0415(4) 0.0618(4) 0.0162(3) -0.0138(3) -0.0036(3)
V4 0.0317(3) 0.0339(3) 0.0479(3) 0.0058(3) -0.0023(3) 0.0025(3)
V5 0.0367(3) 0.0302(3) 0.0512(4) -0.0058(3) -0.0090(3) -0.0009(3)
P1 0.0237(4) 0.0344(5) 0.0358(5) 0.0058(4) -0.0020(4) 0.0024(4)
P2 0.0269(5) 0.0395(5) 0.0380(5) 0.0014(4) -0.0012(4) -0.0028(4)
P3 0.0231(4) 0.0400(5) 0.0373(5) -0.0034(4) -0.0016(4) 0.0002(4)
P4 0.0265(4) 0.0300(4) 0.0432(5) 0.0019(4) -0.0026(4) 0.0029(4)
O1 0.0642(17) 0.0202(11) 0.0730(17) -0.0022(13) -0.0036(16) -0.0018(12)
O2 0.0188(11) 0.0674(16) 0.0480(14) 0.0026(14) 0.0026(11) 0.0030(13)
O3 0.0239(12) 0.0633(16) 0.0466(14) -0.0028(13) 0.0017(11) 0.0013(13)
O4 0.0285(13) 0.0597(15) 0.0572(15) 0.0252(13) 0.0065(13) 0.0092(12)
O5 0.0293(12) 0.0496(14) 0.0437(14) 0.0017(12) 0.0026(11) 0.0183(12)
O6 0.0621(18) 0.0457(15) 0.0779(18) -0.0194(15) 0.0125(16) -0.0109(15)
O7 0.0339(14) 0.0484(15) 0.112(2) 0.0050(17) -0.0208(16) -0.0121(13)
O8 0.106(2) 0.0405(15) 0.0581(16) 0.0065(14) 0.0218(17) 0.0105(18)
O9 0.0198(11) 0.0440(13) 0.0498(13) 0.0074(13) 0.0004(11) -0.0002(11)
O10 0.0290(12) 0.0307(12) 0.0457(13) 0.0029(11) -0.0024(11) -0.0036(11)
O11 0.0343(13) 0.0347(13) 0.0557(15) 0.0004(12) -0.0082(12) -0.0037(12)
O12 0.0550(18) 0.066(2) 0.186(3) -0.046(2) -0.054(2) 0.0260(16)
O13 0.151(3) 0.125(2) 0.0692(19) 0.0612(17) -0.035(2) -0.083(2)
O14 0.0435(14) 0.0452(14) 0.0439(13) 0.0115(12) -0.0116(12) -0.0106(13)
O15 0.088(2) 0.086(2) 0.0483(16) 0.0255(15) 0.0024(16) -0.0268(19)
O16 0.0294(14) 0.0483(15) 0.0875(19) -0.0076(15) -0.0037(14) 0.0119(13)
O17 0.0457(15) 0.0334(13) 0.0482(14) 0.0032(12) -0.0104(13) -0.0002(13)
O18 0.0374(14) 0.0274(12) 0.0576(15) -0.0008(12) -0.0040(12) -0.0022(12)
O19 0.0319(13) 0.0280(11) 0.0372(12) 0.0011(10) -0.0052(11) 0.0014(11)
O20 0.0551(16) 0.0482(16) 0.101(2) 0.0126(16) -0.0379(16) -0.0124(14)
O21 0.098(2) 0.0421(15) 0.0566(17) -0.0058(14) 0.0042(17) -0.0025(18)
O22 0.0609(16) 0.0417(14) 0.0396(13) -0.0031(11) -0.0234(12) 0.0053(14)
O23 0.0475(15) 0.0273(12) 0.0708(17) 0.0145(13) -0.0048(15) -0.0007(12)
O24 0.0434(14) 0.0421(15) 0.0470(14) -0.0112(12) -0.0115(12) -0.0083(13)
O25 0.0425(15) 0.0543(16) 0.0522(15) -0.0201(13) -0.0020(13) -0.0040(14)
O26 0.0363(13) 0.0215(11) 0.0534(14) 0.0021(11) 0.0007(12) 0.0092(10)
C1 0.0245(17) 0.0318(18) 0.0358(18) -0.0042(16) -0.0032(15) -0.0031(16)
C2 0.0305(19) 0.061(2) 0.039(2) -0.0094(19) -0.0030(17) -0.002(2)
N3 0.0399(17) 0.0382(16) 0.0393(16) 0.0068(13) 0.0082(14) 0.0128(15)
C4 0.025(2) 0.056(3) 0.123(4) 0.011(3) 0.012(2) -0.012(2)
C5 0.025(2) 0.075(3) 0.125(4) -0.027(3) -0.001(3) -0.008(2)
N6 0.043(2) 0.074(2) 0.080(2) 0.009(2) -0.0203(19) 0.0167(19)
C7 0.041(2) 0.047(2) 0.057(2) 0.012(2) 0.007(2) 0.0137(19)
C8 0.0195(16) 0.0299(17) 0.0359(18) -0.0002(15) -0.0043(14) -0.0045(14)
C9 0.0217(16) 0.0393(19) 0.0425(19) -0.0053(18) -0.0057(15) 0.0007(16)
N10 0.0320(16) 0.0304(15) 0.0479(18) -0.0005(14) -0.0027(14) 0.0073(13)
C11 0.031(2) 0.055(3) 0.054(2) 0.008(2) 0.0065(18) 0.008(2)
N12 0.0333(18) 0.061(2) 0.066(2) 0.0084(17) -0.0145(16) 0.0006(17)
C13 0.035(2) 0.063(3) 0.131(4) -0.005(3) -0.012(3) -0.010(2)
C14 0.033(2) 0.058(3) 0.102(3) 0.014(3) 0.011(2) -0.002(2)
K1 0.1055(14) 0.0877(12) 0.1264(15) 0.000 0.000 0.0036(11)
K2 0.0929(18) 0.0712(14) 0.139(2) 0.0194(16) 0.0365(17) 0.0263(14)
K3 0.0710(14) 0.1293(19) 0.0554(12) 0.0006(13) 0.0029(11) -0.0292(15)
N15 0.0380(16) 0.0419(17) 0.0333(15) 0.0086(14) 0.0099(14) -0.0063(15)
N16 0.0356(17) 0.057(2) 0.0475(18) -0.0073(16) 0.0017(15) 0.0140(16)
N17 0.196(9) 0.087(5) 0.049(4) 0.022(4) -0.043(5) -0.073(6)
O1W 0.058(2) 0.102(3) 0.207(4) 0.027(3) 0.010(3) 0.001(2)
O2W 0.115(3) 0.086(2) 0.120(3) 0.014(2) -0.047(2) 0.004(2)
O3W 0.122(4) 0.079(3) 0.046(2) 0.024(2) 0.011(3) 0.028(3)
O4W 0.257(6) 0.124(3) 0.076(3) 0.028(2) -0.028(3) -0.039(4)
O5W 0.122(4) 0.079(3) 0.046(2) 0.024(2) 0.011(3) 0.028(3)
O6W 0.123(4) 0.233(7) 0.036(3) 0.010(4) -0.005(3) 0.147(4)
O7W 0.50(2) 0.039(5) 0.041(5) 0.000 0.000 -0.087(9)
O8W 0.194(12) 0.120(9) 0.045(6) -0.032(7) -0.065(7) 0.098(9)

loop_
_atom_type_symbol
_atom_type_description
_atom_type_scat_dispersion_real
_atom_type_scat_dispersion_imag
_atom_type_scat_source
C C 0.0033 0.0016 'International Tables Vol C Tables 4.2.6.8 and 6.1.1.4'
H H 0.0000 0.0000 'International Tables Vol C Tables 4.2.6.8 and 6.1.1.4'
N N 0.0061 0.0033 'International Tables Vol C Tables 4.2.6.8 and 6.1.1.4'
O O 0.0106 0.0060 'International Tables Vol C Tables 4.2.6.8 and 6.1.1.4'
P P 0.1023 0.0942 'International Tables Vol C Tables 4.2.6.8 and 6.1.1.4'
V V 0.3005 0.5294 'International Tables Vol C Tables 4.2.6.8 and 6.1.1.4'
K K 0.2009 0.2494 'International Tables Vol C Tables 4.2.6.8 and 6.1.1.4'

loop_
_geom_angle_atom_site_label_1
_geom_angle_atom_site_label_2
_geom_angle_atom_site_label_3
_geom_angle
_geom_angle_site_symmetry_1
_geom_angle_site_symmetry_3
O1 V1 O2 99.26(13) . .
O1 V1 O3 100.71(13) . .
O2 V1 O3 88.10(10) . .
O1 V1 O4 98.97(13) . .
O2 V1 O4 88.69(10) . .
O3 V1 O4 160.32(11) . .
O1 V1 O5 97.91(13) . .
O2 V1 O5 162.80(11) . .
O3 V1 O5 89.50(10) . .
O4 V1 O5 87.86(10) . .
O1 V1 O6 177.68(13) . .
O2 V1 O6 82.07(11) . .
O3 V1 O6 81.20(11) . .
O4 V1 O6 79.12(10) . .
O5 V1 O6 80.74(10) . .
O1 V1 K3 60.47(11) . .
O2 V1 K3 138.62(8) . .
O3 V1 K3 128.85(8) . .
O4 V1 K3 62.55(9) . .
O5 V1 K3 52.19(8) . .
O6 V1 K3 117.30(9) . .
O1 V1 K2 128.29(12) . .
O2 V1 K2 116.59(9) . .
O3 V1 K2 115.61(9) . .
O4 V1 K2 49.73(8) . .
O5 V1 K2 50.04(8) . .
O6 V1 K2 49.42(9) . .
K3 V1 K2 68.09(7) . .
O8 V2 O7 108.78(17) . .
O8 V2 O11 96.86(13) . .
O7 V2 O11 100.85(13) . .
O8 V2 O9 98.39(12) . .
O7 V2 O9 98.05(12) . .
O11 V2 O9 150.38(10) . .
O8 V2 O10 127.93(15) . .
O7 V2 O10 123.11(14) . .
O11 V2 O10 71.06(10) . .
O9 V2 O10 79.53(10) . .
O8 V2 K2 56.99(13) . 4_466
O7 V2 K2 54.22(12) . 4_466
O11 V2 K2 91.37(9) . 4_466
O9 V2 K2 118.22(9) . 4_466
O10 V2 K2 161.83(8) . 4_466
O13 V3 O12 109.2(2) . .
O13 V3 O14 97.57(15) . .
O12 V3 O14 99.45(15) . .
O13 V3 O11 101.61(16) . .
O12 V3 O11 96.44(16) . .
O14 V3 O11 149.42(10) . .
O13 V3 O10 124.30(16) . .
O12 V3 O10 126.21(16) . .
O14 V3 O10 79.67(10) . .
O11 V3 O10 69.87(10) . .
O13 V3 K2 122.25(16) . .
O12 V3 K2 30.66(12) . .
O14 V3 K2 70.61(9) . .
O11 V3 K2 116.64(9) . .
O10 V3 K2 109.24(8) . .
O15 V4 O16 108.22(16) . .
O15 V4 O18 101.34(14) . .
O16 V4 O18 96.10(13) . .
O15 V4 O17 99.62(14) . .
O16 V4 O17 97.00(13) . .
O18 V4 O17 150.35(10) . .
O15 V4 O19 120.87(14) . .
O16 V4 O19 130.75(12) . .
O18 V4 O19 71.82(10) . .
O17 V4 O19 79.48(10) . .
O20 V5 O21 106.50(16) . .
O20 V5 O22 100.32(13) . .
O21 V5 O22 99.58(12) . .
O20 V5 O18 101.45(13) . .
O21 V5 O18 95.55(13) . .
O22 V5 O18 148.65(11) . .
O20 V5 O19 118.08(14) . .
O21 V5 O19 135.06(14) . .
O22 V5 O19 78.64(10) . .
O18 V5 O19 71.29(10) . .
O20 V5 K3 117.85(12) . .
O21 V5 K3 42.83(10) . .
O22 V5 K3 57.39(9) . .
O18 V5 K3 127.63(9) . .
O19 V5 K3 112.72(8) . .
O23 P1 O3 114.29(15) . .
O23 P1 O9 114.08(14) . .
O3 P1 O9 107.55(14) . .
O23 P1 C1 111.35(16) . .
O3 P1 C1 109.39(15) . .
O9 P1 C1 99.05(14) . .
O24 P2 O5 114.10(15) . .
O24 P2 O14 114.60(15) . .
O5 P2 O14 108.37(14) . .
O24 P2 C1 110.26(15) . .
O5 P2 C1 108.69(15) . .
O14 P2 C1 99.78(15) . .
O24 P2 K3 59.62(11) . .
O5 P2 K3 58.05(11) . .
O14 P2 K3 114.31(11) . .
C1 P2 K3 145.69(12) . .
O25 P3 O2 114.28(15) . .
O25 P3 O17 112.40(15) . .
O2 P3 O17 108.76(15) . .
O25 P3 C8 111.41(15) . .
O2 P3 C8 109.54(15) . .
O17 P3 C8 99.42(14) . .
O25 P3 K3 59.73(11) . 1_554
O2 P3 K3 133.20(11) . 1_554
O17 P3 K3 52.74(10) . 1_554
C8 P3 K3 115.51(12) . 1_554
O26 P4 O4 112.18(14) . .
O26 P4 O22 113.53(15) . .
O4 P4 O22 111.56(15) . .
O26 P4 C8 109.43(15) . .
O4 P4 C8 110.17(15) . .
O22 P4 C8 99.21(14) . .
O26 P4 K3 122.85(11) . .
O4 P4 K3 58.40(11) . .
O22 P4 K3 54.54(11) . .
C8 P4 K3 127.11(12) . .
V1 O1 K1 137.31(15) . .
V1 O1 K3 94.49(12) . .
K1 O1 K3 112.52(11) . .
P3 O2 V1 136.99(15) . .
P1 O3 V1 135.22(16) . .
P4 O4 V1 133.38(16) . .
P4 O4 K2 127.88(14) . .
V1 O4 K2 98.73(11) . .
P4 O4 K3 98.56(12) . .
V1 O4 K3 85.20(9) . .
K2 O4 K3 84.45(10) . .
P2 O5 V1 136.66(15) . .
P2 O5 K2 122.94(14) . .
V1 O5 K2 98.38(11) . .
P2 O5 K3 96.03(13) . .
V1 O5 K3 95.59(10) . .
K2 O5 K3 91.10(10) . .
V1 O6 K2 91.90(11) . .
V2 O7 K2 99.21(14) . 4_466
V2 O8 K2 96.80(16) . 4_466
P1 O9 V2 116.70(13) . .
C1 O10 V2 123.68(19) . .
C1 O10 V3 124.17(19) . .
V2 O10 V3 105.81(11) . .
V2 O11 V3 109.60(11) . .
V3 O12 K2 131.04(18) . .
P2 O14 V3 118.02(14) . .
V4 O16 K1 131.21(15) . .
P3 O17 V4 121.67(15) . .
P3 O17 K3 102.00(13) . 1_554
V4 O17 K3 128.23(12) . 1_554
V4 O18 V5 109.02(11) . .
C8 O19 V5 125.12(19) . .
C8 O19 V4 125.56(19) . .
V5 O19 V4 104.69(10) . .
V5 O21 K3 114.13(14) . .
P4 O22 V5 125.66(15) . .
P4 O22 K3 102.54(13) . .
V5 O22 K3 91.84(10) . .
P1 O23 K1 122.25(14) . .
P2 O24 K3 95.16(13) . .
P3 O25 K3 95.43(13) . 1_554
O10 C1 C2 109.5(3) . .
O10 C1 P1 103.4(2) . .
C2 C1 P1 115.7(2) . .
O10 C1 P2 101.6(2) . .
C2 C1 P2 106.2(2) . .
P1 C1 P2 119.22(18) . .
N3 C2 C1 114.0(3) . .
N3 C2 H2A 108.8 . .
C1 C2 H2A 108.8 . .
N3 C2 H2B 108.8 . .
C1 C2 H2B 108.8 . .
H2A C2 H2B 107.7 . .
C7 N3 C4 109.9(3) . .
C7 N3 C2 124.2(3) . .
C4 N3 C2 126.0(3) . .
C5 C4 N3 105.8(4) . .
C5 C4 H4 127.1 . .
N3 C4 H4 127.1 . .
C4 C5 N6 109.1(4) . .
C4 C5 H5 125.5 . .
N6 C5 H5 125.5 . .
C7 N6 C5 105.6(3) . .
C7 N6 H6 127.2 . .
C5 N6 H6 127.2 . .
N6 C7 N3 109.6(3) . .
N6 C7 H7 125.2 . .
N3 C7 H7 125.2 . .
O19 C8 C9 110.5(3) . .
O19 C8 P4 105.1(2) . .
C9 C8 P4 112.6(2) . .
O19 C8 P3 103.1(2) . .
C9 C8 P3 106.6(2) . .
P4 C8 P3 118.41(17) . .
N10 C9 C8 114.6(3) . .
N10 C9 H9A 108.6 . .
C8 C9 H9A 108.6 . .
N10 C9 H9B 108.6 . .
C8 C9 H9B 108.6 . .
H9A C9 H9B 107.6 . .
C11 N10 C14 108.0(3) . .
C11 N10 C9 126.5(3) . .
C14 N10 C9 125.5(3) . .
N12 C11 N10 107.9(3) . .
N12 C11 H11 126.0 . .
N10 C11 H11 126.0 . .
C11 N12 C13 109.4(4) . .
C11 N12 H12 125.3 . .
C13 N12 H12 125.3 . .
C14 C13 N12 110.2(4) . .
C14 C13 H13 124.9 . .
N12 C13 H13 124.9 . .
C13 C14 N10 104.4(4) . .
C13 C14 H14 127.8 . .
N10 C14 H14 127.8 . .
O7W K1 O1 89.36(7) . 2_675
O7W K1 O1 89.36(7) . .
O1 K1 O1 178.72(15) 2_675 .
O7W K1 O16 149.42(6) . 2_675
O1 K1 O16 71.54(8) 2_675 2_675
O1 K1 O16 109.63(10) . 2_675
O7W K1 O16 149.42(6) . .
O1 K1 O16 109.63(10) 2_675 .
O1 K1 O16 71.53(8) . .
O16 K1 O16 61.17(12) 2_675 .
O7W K1 O23 89.59(7) . .
O1 K1 O23 99.96(8) 2_675 .
O1 K1 O23 80.03(8) . .
O16 K1 O23 71.23(8) 2_675 .
O16 K1 O23 109.52(9) . .
O7W K1 O23 89.59(7) . 2_675
O1 K1 O23 80.03(8) 2_675 2_675
O1 K1 O23 99.96(8) . 2_675
O16 K1 O23 109.52(9) 2_675 2_675
O16 K1 O23 71.23(8) . 2_675
O23 K1 O23 179.17(14) . 2_675
O12 K2 O6 72.42(13) . .
O12 K2 O4 123.06(14) . .
O6 K2 O4 57.68(9) . .
O12 K2 O5 75.46(11) . .
O6 K2 O5 58.62(9) . .
O4 K2 O5 56.70(9) . .
O12 K2 O5W 140.76(19) . .
O6 K2 O5W 128.10(16) . .
O4 K2 O5W 71.00(14) . .
O5 K2 O5W 88.15(16) . .
O12 K2 O7 87.29(12) . 4_566
O6 K2 O7 67.54(11) . 4_566
O4 K2 O7 96.67(12) . 4_566
O5 K2 O7 126.12(13) . 4_566
O5W K2 O7 129.92(17) . 4_566
O12 K2 N17 73.6(2) . .
O6 K2 N17 140.1(2) . .
O4 K2 N17 162.0(2) . .
O5 K2 N17 130.0(2) . .
O5W K2 N17 91.7(2) . .
O7 K2 N17 90.57(18) 4_566 .
O12 K2 O8 130.85(13) . 4_566
O6 K2 O8 107.58(12) . 4_566
O4 K2 O8 91.54(11) . 4_566
O5 K2 O8 148.21(13) . 4_566
O5W K2 O8 79.34(17) . 4_566
O7 K2 O8 51.95(9) 4_566 4_566
N17 K2 O8 79.9(2) . 4_566
O12 K2 V2 112.37(12) . 4_566
O6 K2 V2 84.57(10) . 4_566
O4 K2 V2 89.72(10) . 4_566
O5 K2 V2 139.00(11) . 4_566
O5W K2 V2 103.43(16) . 4_566
O7 K2 V2 26.57(6) 4_566 4_566
N17 K2 V2 89.45(19) . 4_566
O8 K2 V2 26.21(6) 4_566 4_566
O12 K2 V1 91.87(11) . .
O6 K2 V1 38.68(6) . .
O4 K2 V1 31.54(6) . .
O5 K2 V1 31.58(6) . .
O5W K2 V1 92.03(14) . .
O7 K2 V1 101.29(11) 4_566 .
N17 K2 V1 160.9(2) . .
O8 K2 V1 119.14(10) 4_566 .
V2 K2 V1 107.84(8) 4_566 .
O12 K2 V3 18.30(7) . .
O6 K2 V3 71.11(9) . .
O4 K2 V3 111.30(9) . .
O5 K2 V3 58.62(7) . .
O5W K2 V3 126.78(16) . .
O7 K2 V3 103.13(9) 4_566 .
N17 K2 V3 82.9(2) . .
O8 K2 V3 149.15(10) 4_566 .
V2 K2 V3 129.25(8) 4_566 .
V1 K2 V3 79.92(5) . .
O12 K2 K3 112.41(11) . .
O6 K2 K3 94.00(9) . .
O4 K2 K3 51.90(8) . .
O5 K2 K3 44.80(7) . .
O5W K2 K3 43.36(14) . .
O7 K2 K3 148.25(11) 4_566 .
N17 K2 K3 118.18(18) . .
O8 K2 K3 116.54(10) 4_566 .
V2 K2 K3 132.35(8) 4_566 .
V1 K2 K3 55.45(5) . .
V3 K2 K3 94.15(6) . .
O3W K3 O21 61.6(3) . .
O3W K3 O5W 168.4(4) . .
O21 K3 O5W 122.22(18) . .
O3W K3 O17 68.1(3) . 1_556
O21 K3 O17 115.48(12) . 1_556
O5W K3 O17 101.45(14) . 1_556
O3W K3 O5 100.1(4) . .
O21 K3 O5 111.89(11) . .
O5W K3 O5 88.58(17) . .
O17 K3 O5 114.34(11) 1_556 .
O3W K3 O24 61.0(4) . .
O21 K3 O24 112.12(12) . .
O5W K3 O24 121.42(18) . .
O17 K3 O24 71.06(9) 1_556 .
O5 K3 O24 50.09(8) . .
O3W K3 O25 115.3(3) . 1_556
O21 K3 O25 157.80(12) . 1_556
O5W K3 O25 56.54(14) . 1_556
O17 K3 O25 50.08(8) 1_556 1_556
O5 K3 O25 90.29(10) . 1_556
O24 K3 O25 80.98(9) . 1_556
O3W K3 O22 114.7(3) . .
O21 K3 O22 53.54(9) . .
O5W K3 O22 71.52(15) . .
O17 K3 O22 148.57(11) 1_556 .
O5 K3 O22 96.37(10) . .
O24 K3 O22 139.29(10) . .
O25 K3 O22 127.44(11) 1_556 .
O3W K3 O1 76.4(3) . .
O21 K3 O1 60.36(9) . .
O5W K3 O1 115.12(15) . .
O17 K3 O1 138.66(11) 1_556 .
O5 K3 O1 51.52(8) . .
O24 K3 O1 73.66(9) . .
O25 K3 O1 141.81(11) 1_556 .
O22 K3 O1 66.45(9) . .
O3W K3 O4 125.4(3) . .
O21 K3 O4 84.88(9) . .
O5W K3 O4 66.05(14) . .
O17 K3 O4 159.59(12) 1_556 .
O5 K3 O4 51.98(7) . .
O24 K3 O4 100.90(9) . .
O25 K3 O4 110.98(11) 1_556 .
O22 K3 O4 45.56(7) . .
O1 K3 O4 49.14(7) . .
O3W K3 P2 83.2(4) . .
O21 K3 P2 119.77(10) . .
O5W K3 P2 102.15(17) . .
O17 K3 P2 89.83(8) 1_556 .
O5 K3 P2 25.92(5) . .
O24 K3 P2 25.22(6) . .
O25 K3 P2 79.89(8) 1_556 .
O22 K3 P2 121.49(9) . .
O1 K3 P2 65.01(7) . .
O4 K3 P2 77.88(7) . .
O3W K3 P3 92.1(3) . 1_556
O21 K3 P3 138.29(10) . 1_556
O5W K3 P3 78.26(13) . 1_556
O17 K3 P3 25.26(5) 1_556 1_556
O5 K3 P3 103.85(9) . 1_556
O24 K3 P3 75.37(7) . 1_556
O25 K3 P3 24.83(5) 1_556 1_556
O22 K3 P3 142.99(10) . 1_556
O1 K3 P3 148.76(9) . 1_556
O4 K3 P3 135.56(10) . 1_556
P2 K3 P3 85.03(6) . 1_556
K3 O5W K2 92.2(2) . .

loop_
_geom_bond_atom_site_label_1
_geom_bond_atom_site_label_2
_geom_bond_distance
_geom_bond_site_symmetry_2
V1 O1 1.575(2) .
V1 O2 1.960(3) .
V1 O3 1.979(2) .
V1 O4 1.987(3) .
V1 O5 1.987(3) .
V1 O6 2.348(3) .
V1 K3 3.710(3) .
V1 K2 3.754(3) .
V2 O8 1.587(3) .
V2 O7 1.616(3) .
V2 O11 1.958(3) .
V2 O9 1.978(2) .
V2 O10 2.000(2) .
V2 K2 3.567(3) 4_466
V3 O13 1.610(3) .
V3 O12 1.624(3) .
V3 O14 1.954(3) .
V3 O11 1.981(3) .
V3 O10 2.036(2) .
V3 K2 3.901(3) .
V4 O15 1.614(3) .
V4 O16 1.631(3) .
V4 O18 1.958(3) .
V4 O17 1.962(3) .
V4 O19 2.031(2) .
V5 O20 1.596(3) .
V5 O21 1.629(3) .
V5 O22 1.944(3) .
V5 O18 1.988(2) .
V5 O19 2.028(2) .
V5 K3 3.798(3) .
P1 O23 1.479(2) .
P1 O3 1.526(3) .
P1 O9 1.563(2) .
P1 C1 1.810(4) .
P2 O24 1.477(3) .
P2 O5 1.517(3) .
P2 O14 1.548(3) .
P2 C1 1.869(3) .
P2 K3 3.452(3) .
P3 O25 1.494(3) .
P3 O2 1.536(3) .
P3 O17 1.546(3) .
P3 C8 1.875(3) .
P3 K3 3.542(3) 1_554
P4 O26 1.493(2) .
P4 O4 1.518(3) .
P4 O22 1.530(3) .
P4 C8 1.839(3) .
P4 K3 3.836(3) .
O1 K1 2.818(3) .
O1 K3 3.238(4) .
O4 K2 2.898(4) .
O4 K3 3.304(4) .
O5 K2 2.909(4) .
O5 K3 2.945(4) .
O6 K2 2.853(4) .
O7 K2 2.931(4) 4_466
O8 K2 3.012(4) 4_466
O10 C1 1.468(4) .
O12 K2 2.638(4) .
O16 K1 2.884(4) .
O17 K3 2.882(4) 1_554
O19 C8 1.425(4) .
O21 K3 2.829(4) .
O22 K3 3.201(4) .
O23 K1 2.966(3) .
O24 K3 2.990(4) .
O25 K3 3.073(4) 1_554
C1 C2 1.532(5) .
C2 N3 1.478(5) .
C2 H2A 0.9700 .
C2 H2B 0.9700 .
N3 C7 1.331(5) .
N3 C4 1.355(5) .
C4 C5 1.324(6) .
C4 H4 0.9300 .
C5 N6 1.415(6) .
C5 H5 0.9300 .
N6 C7 1.307(5) .
N6 H6 0.8600 .
C7 H7 0.9300 .
C8 C9 1.521(5) .
C9 N10 1.460(4) .
C9 H9A 0.9700 .
C9 H9B 0.9700 .
N10 C11 1.347(5) .
N10 C14 1.427(5) .
C11 N12 1.325(5) .
C11 H11 0.9300 .
N12 C13 1.341(6) .
N12 H12 0.8600 .
C13 C14 1.339(6) .
C13 H13 0.9300 .
C14 H14 0.9300 .
K1 O7W 2.735(10) .
K1 O1 2.818(3) 2_675
K1 O16 2.884(4) 2_675
K1 O23 2.966(3) 2_675
K2 O5W 2.931(8) .
K2 O7 2.931(4) 4_566
K2 N17 2.955(8) .
K2 O8 3.012(4) 4_566
K2 V2 3.567(3) 4_566
K2 K3 4.179(4) .
K3 O3W 1.239(7) .
K3 O5W 2.871(7) .
K3 O17 2.882(4) 1_556
K3 O25 3.073(4) 1_556
K3 P3 3.542(3) 1_556
